data_7211067
loop_
_publ_author_name
'Safin, Damir A.'
'Babashkina, Maria G.'
'Robeyns, Koen'
'Mitoraj, Mariusz P.'
'Kubisiak, Piotr'
'Brela, Mateusz'
'Garcia, Yann'

_publ_section_title
;
 Experimental and theoretical investigations of the NiII complex with
 N-phosphorylated thiourea iPrNHC(S)NHP(O)(OPh)2
;
_journal_issue 39
_journal_name_full CrystEngComm
_journal_page_first 7845
_journal_paper_doi 10.1039/c3ce41195h
_journal_volume 15
_journal_year 2013
_chemical_formula_moiety 'C16 H19 N2 O3 P S'
_chemical_formula_sum 'C16 H19 N2 O3 P S'
_chemical_formula_weight 350.36
_chemical_name_systematic
;
?
;
_space_group_IT_number 2
_symmetry_cell_setting triclinic
_symmetry_space_group_name_Hall '-P 1'
_symmetry_space_group_name_H-M 'P -1'
_atom_sites_solution_hydrogens geom
_atom_sites_solution_primary direct
_atom_sites_solution_secondary difmap
_audit_creation_method SHELXL-97
_cell_angle_alpha 92.032(11)
_cell_angle_beta 92.940(10)
_cell_angle_gamma 111.728(13)
_cell_formula_units_Z 4
_cell_length_a 9.8501(12)
_cell_length_b 11.0661(18)
_cell_length_c 17.707(2)
_cell_measurement_reflns_used 1770
_cell_measurement_temperature 150(2)
_cell_measurement_theta_max 25.2938
_cell_measurement_theta_min 2.9484
_cell_volume 1787.5(4)
_computing_cell_refinement
;
CrysAlisPro, Agilent Technologies,
Version 1.171.35.19 (release 27-10-2011 CrysAlis171 .NET)
(compiled Oct 27 2011,15:02:11)
;
_computing_data_collection MAR
_computing_data_reduction
;
CrysAlisPro, Agilent Technologies,
Version 1.171.35.19 (release 27-10-2011 CrysAlis171 .NET)
(compiled Oct 27 2011,15:02:11)
;
_computing_structure_refinement 'SHELXL-97 (Sheldrick, 1997)'
_computing_structure_solution 'SHELXS-97 (Sheldrick, 1990)'
_diffrn_ambient_temperature 150(2)
_diffrn_measured_fraction_theta_full 0.958
_diffrn_measured_fraction_theta_max 0.958
_diffrn_measurement_device_type 'MAR345 image plate'
_diffrn_measurement_method
;
'46 images, \D\F 2.0\%'
'84 images, \D\F 2.0\%'
;
_diffrn_radiation_monochromator 'Zr filter'
_diffrn_radiation_source 'Rigaku UltraX 18 rotating anode'
_diffrn_radiation_type MoK\a
_diffrn_radiation_wavelength 0.71073
_diffrn_reflns_av_R_equivalents 0.0528
_diffrn_reflns_av_sigmaI/netI 0.0602
_diffrn_reflns_limit_h_max 11
_diffrn_reflns_limit_h_min -11
_diffrn_reflns_limit_k_max 13
_diffrn_reflns_limit_k_min -13
_diffrn_reflns_limit_l_max 21
_diffrn_reflns_limit_l_min -20
_diffrn_reflns_number 17578
_diffrn_reflns_theta_full 25.24
_diffrn_reflns_theta_max 25.25
_diffrn_reflns_theta_min 2.37
_exptl_absorpt_coefficient_mu 0.285
_exptl_absorpt_correction_T_max 0.9720
_exptl_absorpt_correction_T_min 0.8945
_exptl_absorpt_correction_type multi-scan
_exptl_absorpt_process_details SADABS
_exptl_crystal_colour colourless
_exptl_crystal_density_diffrn 1.302
_exptl_crystal_density_method 'not measured'
_exptl_crystal_description block
_exptl_crystal_F_000 736
_exptl_crystal_size_max 0.40
_exptl_crystal_size_mid 0.15
_exptl_crystal_size_min 0.10
_refine_diff_density_max 0.473
_refine_diff_density_min -0.433
_refine_diff_density_rms 0.067
_refine_ls_extinction_method none
_refine_ls_goodness_of_fit_ref 1.014
_refine_ls_hydrogen_treatment constr
_refine_ls_matrix_type full
_refine_ls_number_parameters 419
_refine_ls_number_reflns 6210
_refine_ls_number_restraints 0
_refine_ls_restrained_S_all 1.014
_refine_ls_R_factor_all 0.0855
_refine_ls_R_factor_gt 0.0613
_refine_ls_shift/su_max 0.000
_refine_ls_shift/su_mean 0.000
_refine_ls_structure_factor_coef Fsqd
_refine_ls_weighting_details 'calc w=1/[\s^2^(Fo^2^)+(0.0876P)^2^+1.6322P] where P=(Fo^2^+2Fc^2^)/3'
_refine_ls_weighting_scheme calc
_refine_ls_wR_factor_gt 0.1539
_refine_ls_wR_factor_ref 0.1693
_reflns_number_gt 4690
_reflns_number_total 6210
_reflns_threshold_expression >2sigma(I)
_cod_data_source_file c3ce41195h.txt
_cod_data_source_block safin229new
_cod_database_code 7211067

loop_
_symmetry_equiv_pos_as_xyz
'x, y, z'
'-x, -y, -z'

loop_
_atom_site_label
_atom_site_type_symbol
_atom_site_fract_x
_atom_site_fract_y
_atom_site_fract_z
_atom_site_U_iso_or_equiv
_atom_site_adp_type
_atom_site_occupancy
_atom_site_symmetry_multiplicity
_atom_site_calc_flag
_atom_site_refinement_flags
P1 P 0.29723(6) 0.84967(6) 0.22851(3) 0.02823(14) Uani 1 1 d .
O2 O 0.15917(16) 0.86733(16) 0.23951(9) 0.0368(4) Uani 1 1 d .
O3 O 0.29917(16) 0.71251(15) 0.24668(9) 0.0331(4) Uani 1 1 d .
C4 C 0.2372(2) 0.6439(2) 0.30993(13) 0.0301(6) Uani 1 1 d .
C5 C 0.2703(3) 0.7018(2) 0.38210(14) 0.0347(6) Uani 1 1 d .
H5 H 0.3317 0.7911 0.3905 0.042 Uiso 1 1 calc R
C6 C 0.2121(3) 0.6270(2) 0.44220(15) 0.0404(6) Uani 1 1 d .
H6 H 0.2331 0.6655 0.4924 0.048 Uiso 1 1 calc R
C7 C 0.1241(3) 0.4970(2) 0.42972(15) 0.0423(7) Uani 1 1 d .
H7 H 0.0865 0.4458 0.4713 0.051 Uiso 1 1 calc R
C8 C 0.0904(3) 0.4412(2) 0.35631(15) 0.0400(7) Uani 1 1 d .
H8 H 0.0282 0.3521 0.3478 0.048 Uiso 1 1 calc R
C9 C 0.1466(3) 0.5142(2) 0.29580(15) 0.0374(6) Uani 1 1 d .
H9 H 0.1237 0.4765 0.2455 0.045 Uiso 1 1 calc R
O10 O 0.34593(16) 0.84870(15) 0.14586(9) 0.0329(4) Uani 1 1 d .
C11 C 0.3506(2) 0.9514(2) 0.09937(13) 0.0321(6) Uani 1 1 d .
C12 C 0.2264(3) 0.9372(2) 0.05406(14) 0.0376(7) Uani 1 1 d .
H12 H 0.1393 0.8621 0.0554 0.045 Uiso 1 1 calc R
C13 C 0.2329(3) 1.0355(3) 0.00677(15) 0.0453(7) Uani 1 1 d .
H13 H 0.1488 1.0286 -0.0246 0.054 Uiso 1 1 calc R
C14 C 0.3609(3) 1.1442(3) 0.00453(16) 0.0497(8) Uani 1 1 d .
H14 H 0.3643 1.2114 -0.0281 0.060 Uiso 1 1 calc R
C15 C 0.4840(3) 1.1544(3) 0.05008(16) 0.0481(8) Uani 1 1 d .
H15 H 0.5715 1.2290 0.0484 0.058 Uiso 1 1 calc R
C16 C 0.4808(3) 1.0578(3) 0.09776(15) 0.0402(7) Uani 1 1 d .
H16 H 0.5652 1.0639 0.1286 0.048 Uiso 1 1 calc R
N17 N 0.43655(19) 0.96348(17) 0.27737(11) 0.0298(5) Uani 1 1 d .
H17 H 0.5229 0.9769 0.2602 0.036 Uiso 1 1 calc R
C18 C 0.4388(2) 1.0410(2) 0.34105(14) 0.0317(6) Uani 1 1 d .
S19 S 0.60033(8) 1.11892(9) 0.38947(5) 0.0705(3) Uani 1 1 d .
N20 N 0.3116(2) 1.04405(19) 0.35887(12) 0.0386(5) Uani 1 1 d .
H20 H 0.2355 1.0046 0.3266 0.046 Uiso 1 1 calc R
C21 C 0.2863(3) 1.1077(3) 0.42790(15) 0.0478(7) Uani 1 1 d .
H21 H 0.3817 1.1534 0.4579 0.057 Uiso 1 1 calc R
C22 C 0.1850(4) 0.9997(4) 0.47398(19) 0.0805(12) Uani 1 1 d .
H22A H 0.0902 0.9568 0.4454 0.121 Uiso 1 1 calc R
H22B H 0.1705 1.0378 0.5223 0.121 Uiso 1 1 calc R
H22C H 0.2297 0.9355 0.4837 0.121 Uiso 1 1 calc R
C23 C 0.2192(4) 1.2042(3) 0.4082(2) 0.0807(10) Uani 1 1 d .
H23A H 0.2820 1.2671 0.3750 0.121 Uiso 1 1 calc R
H23B H 0.2091 1.2502 0.4546 0.121 Uiso 1 1 calc R
H23C H 0.1223 1.1587 0.3820 0.121 Uiso 1 1 calc R
P31 P 0.81675(6) 0.89548(6) 0.25505(4) 0.02832(15) Uani 1 1 d .
O32 O 0.66546(15) 0.88589(14) 0.23854(10) 0.0339(4) Uani 1 1 d .
O33 O 0.94246(16) 1.03455(15) 0.26076(10) 0.0355(4) Uani 1 1 d .
C34 C 0.9462(2) 1.1255(2) 0.20582(15) 0.0352(6) Uani 1 1 d .
C35 C 1.0465(3) 1.1468(2) 0.15208(16) 0.0437(7) Uani 1 1 d .
H35 H 1.1103 1.1001 0.1509 0.052 Uiso 1 1 calc R
C36 C 1.0528(3) 1.2380(3) 0.09949(18) 0.0531(9) Uani 1 1 d .
H36 H 1.1188 1.2519 0.0605 0.064 Uiso 1 1 calc R
C37 C 0.9636(3) 1.3086(3) 0.10346(18) 0.0522(9) Uani 1 1 d .
H37 H 0.9692 1.3718 0.0676 0.063 Uiso 1 1 calc R
C38 C 0.8661(3) 1.2877(3) 0.15959(18) 0.0504(8) Uani 1 1 d .
H38 H 0.8051 1.3370 0.1621 0.060 Uiso 1 1 calc R
C39 C 0.8565(3) 1.1958(2) 0.21200(16) 0.0405(7) Uani 1 1 d .
H39 H 0.7904 1.1813 0.2510 0.049 Uiso 1 1 calc R
O40 O 0.85149(17) 0.85414(16) 0.33574(9) 0.0371(4) Uani 1 1 d .
C41 C 0.7709(2) 0.7250(2) 0.35494(13) 0.0350(6) Uani 1 1 d .
C42 C 0.6348(3) 0.6971(3) 0.38293(15) 0.0461(7) Uani 1 1 d .
H42 H 0.5947 0.7626 0.3884 0.055 Uiso 1 1 calc R
C43 C 0.5585(3) 0.5711(3) 0.40285(17) 0.0541(8) Uani 1 1 d .
H43 H 0.4653 0.5501 0.4228 0.065 Uiso 1 1 calc R
C44 C 0.6162(3) 0.4756(3) 0.39410(17) 0.0562(8) Uani 1 1 d .
H44 H 0.5628 0.3892 0.4073 0.067 Uiso 1 1 calc R
C45 C 0.7538(3) 0.5078(3) 0.36570(17) 0.0532(8) Uani 1 1 d .
H45 H 0.7943 0.4426 0.3600 0.064 Uiso 1 1 calc R
C46 C 0.8327(3) 0.6337(3) 0.34565(15) 0.0457(7) Uani 1 1 d .
H46 H 0.9263 0.6555 0.3261 0.055 Uiso 1 1 calc R
N47 N 0.86315(18) 0.80894(17) 0.19131(11) 0.0276(5) Uani 1 1 d .
H47 H 0.9556 0.8405 0.1806 0.033 Uiso 1 1 calc R
C48 C 0.7755(2) 0.6917(2) 0.15173(13) 0.0291(6) Uani 1 1 d .
S49 S 0.86008(7) 0.60944(6) 0.10425(4) 0.04227(17) Uani 1 1 d .
N50 N 0.6311(2) 0.65468(18) 0.15443(11) 0.0334(5) Uani 1 1 d .
H50 H 0.5982 0.7094 0.1771 0.040 Uiso 1 1 calc R
C51 C 0.5208(3) 0.5287(2) 0.12237(15) 0.0411(7) Uani 1 1 d .
H51 H 0.5640 0.4948 0.0806 0.049 Uiso 1 1 calc R
C52 C 0.3866(3) 0.5503(3) 0.09002(17) 0.0495(8) Uani 1 1 d .
H52A H 0.3429 0.5828 0.1306 0.074 Uiso 1 1 calc R
H52B H 0.3151 0.4677 0.0674 0.074 Uiso 1 1 calc R
H52C H 0.4151 0.6142 0.0511 0.074 Uiso 1 1 calc R
C53 C 0.4839(4) 0.4318(3) 0.1835(2) 0.0638(10) Uani 1 1 d .
H53A H 0.5735 0.4218 0.2036 0.096 Uiso 1 1 calc R
H53B H 0.4142 0.3475 0.1621 0.096 Uiso 1 1 calc R
H53C H 0.4402 0.4635 0.2245 0.096 Uiso 1 1 calc R

loop_
_atom_site_aniso_label
_atom_site_aniso_U_11
_atom_site_aniso_U_22
_atom_site_aniso_U_33
_atom_site_aniso_U_23
_atom_site_aniso_U_13
_atom_site_aniso_U_12
P1 0.0196(2) 0.0390(3) 0.0302(3) -0.0025(2) 0.0030(2) 0.0159(2)
O2 0.0227(7) 0.0564(9) 0.0365(9) -0.0059(7) 0.0009(7) 0.0219(6)
O3 0.0304(7) 0.0379(8) 0.0335(9) -0.0007(7) 0.0089(7) 0.0151(6)
C4 0.0229(10) 0.0372(11) 0.0358(13) 0.0042(10) 0.0057(9) 0.0171(8)
C5 0.0361(12) 0.0336(11) 0.0367(13) -0.0023(10) 0.0041(11) 0.0159(9)
C6 0.0481(13) 0.0441(12) 0.0365(14) 0.0022(11) 0.0050(11) 0.0257(10)
C7 0.0421(12) 0.0510(13) 0.0437(15) 0.0122(11) 0.0154(11) 0.0262(10)
C8 0.0334(12) 0.0363(12) 0.0492(15) 0.0003(11) 0.0073(11) 0.0115(10)
C9 0.0323(12) 0.0407(12) 0.0396(14) -0.0028(11) 0.0047(11) 0.0140(10)
O10 0.0313(7) 0.0426(8) 0.0303(8) 0.0005(7) 0.0069(7) 0.0197(6)
C11 0.0308(11) 0.0421(11) 0.0276(12) 0.0023(10) 0.0072(10) 0.0180(9)
C12 0.0263(11) 0.0501(13) 0.0363(13) 0.0002(11) 0.0049(10) 0.0138(10)
C13 0.0343(12) 0.0685(16) 0.0359(14) 0.0096(12) 0.0008(11) 0.0220(11)
C14 0.0450(14) 0.0627(15) 0.0455(15) 0.0202(13) 0.0087(12) 0.0227(12)
C15 0.0389(14) 0.0517(15) 0.0466(16) 0.0081(13) 0.0041(12) 0.0080(12)
C16 0.0280(11) 0.0536(14) 0.0381(14) -0.0001(11) 0.0012(11) 0.0147(10)
N17 0.0174(8) 0.0393(9) 0.0342(10) -0.0066(8) 0.0033(8) 0.0129(7)
C18 0.0304(11) 0.0311(10) 0.0366(13) -0.0010(10) 0.0016(10) 0.0154(9)
S19 0.0290(3) 0.0917(5) 0.0827(5) -0.0505(4) -0.0096(4) 0.0197(3)
N20 0.0306(9) 0.0555(11) 0.0378(11) -0.0114(9) -0.0005(9) 0.0271(8)
C21 0.0400(12) 0.0671(15) 0.0438(15) -0.0229(12) -0.0031(12) 0.0319(11)
C22 0.088(2) 0.101(2) 0.0510(19) -0.0183(18) 0.0192(18) 0.033(2)
C23 0.0866(18) 0.0919(17) 0.084(2) -0.0485(16) -0.0323(18) 0.0672(14)
P31 0.0169(2) 0.0331(3) 0.0360(3) -0.0031(2) 0.0019(2) 0.0109(2)
O32 0.0213(7) 0.0355(8) 0.0472(10) -0.0058(7) 0.0026(7) 0.0139(6)
O33 0.0222(7) 0.0348(8) 0.0481(10) -0.0013(7) -0.0010(7) 0.0098(6)
C34 0.0209(11) 0.0310(11) 0.0478(15) -0.0054(11) -0.0014(11) 0.0040(9)
C35 0.0297(12) 0.0410(13) 0.0578(17) -0.0047(12) 0.0066(12) 0.0105(10)
C36 0.0434(15) 0.0410(14) 0.0616(18) -0.0008(14) 0.0153(14) -0.0010(12)
C37 0.0513(16) 0.0340(13) 0.0609(19) 0.0042(13) -0.0034(15) 0.0047(12)
C38 0.0373(13) 0.0343(12) 0.077(2) -0.0040(13) -0.0020(14) 0.0115(11)
C39 0.0298(12) 0.0328(12) 0.0548(16) -0.0063(12) 0.0032(12) 0.0077(10)
O40 0.0251(8) 0.0504(9) 0.0333(9) -0.0029(7) -0.0002(7) 0.0119(7)
C41 0.0271(11) 0.0506(13) 0.0276(12) 0.0048(10) 0.0023(10) 0.0145(10)
C42 0.0372(12) 0.0702(16) 0.0375(14) 0.0084(12) 0.0098(11) 0.0262(11)
C43 0.0375(13) 0.0785(17) 0.0533(16) 0.0280(14) 0.0164(12) 0.0259(12)
C44 0.0425(14) 0.0686(16) 0.0614(18) 0.0344(14) 0.0087(13) 0.0219(13)
C45 0.0428(13) 0.0668(15) 0.0630(18) 0.0250(14) 0.0083(13) 0.0331(11)
C46 0.0292(11) 0.0690(15) 0.0459(15) 0.0179(13) 0.0075(11) 0.0245(11)
N47 0.0151(8) 0.0302(9) 0.0379(11) 0.0001(8) 0.0052(8) 0.0085(7)
C48 0.0277(10) 0.0332(11) 0.0284(12) 0.0063(9) 0.0043(9) 0.0131(9)
S49 0.0399(3) 0.0426(3) 0.0499(4) -0.0036(3) 0.0161(3) 0.0207(2)
N50 0.0242(9) 0.0345(9) 0.0409(11) -0.0038(9) 0.0079(9) 0.0101(7)
C51 0.0327(12) 0.0392(13) 0.0432(15) -0.0098(11) 0.0081(11) 0.0039(10)
C52 0.0351(14) 0.0501(15) 0.0497(16) 0.0005(13) 0.0032(13) 0.0003(12)
C53 0.0626(19) 0.0402(15) 0.076(2) 0.0101(15) 0.0036(17) 0.0043(14)

loop_
_atom_type_symbol
_atom_type_description
_atom_type_scat_dispersion_real
_atom_type_scat_dispersion_imag
_atom_type_scat_source
C C 0.0033 0.0016 'International Tables Vol C Tables 4.2.6.8 and 6.1.1.4'
H H 0.0000 0.0000 'International Tables Vol C Tables 4.2.6.8 and 6.1.1.4'
N N 0.0061 0.0033 'International Tables Vol C Tables 4.2.6.8 and 6.1.1.4'
O O 0.0106 0.0060 'International Tables Vol C Tables 4.2.6.8 and 6.1.1.4'
P P 0.1023 0.0942 'International Tables Vol C Tables 4.2.6.8 and 6.1.1.4'
S S 0.1246 0.1234 'International Tables Vol C Tables 4.2.6.8 and 6.1.1.4'

loop_
_geom_angle_atom_site_label_1
_geom_angle_atom_site_label_2
_geom_angle_atom_site_label_3
_geom_angle
O2 P1 O10 118.01(10)
O2 P1 O3 115.64(9)
O10 P1 O3 96.10(9)
O2 P1 N17 111.40(10)
O10 P1 N17 105.51(9)
O3 P1 N17 108.77(10)
C4 O3 P1 124.09(15)
C5 C4 C9 122.0(2)
C5 C4 O3 121.43(19)
C9 C4 O3 116.5(2)
C4 C5 C6 118.6(2)
C4 C5 H5 120.7
C6 C5 H5 120.7
C7 C6 C5 120.5(2)
C7 C6 H6 119.8
C5 C6 H6 119.8
C6 C7 C8 119.9(2)
C6 C7 H7 120.0
C8 C7 H7 120.0
C9 C8 C7 120.4(2)
C9 C8 H8 119.8
C7 C8 H8 119.8
C8 C9 C4 118.6(2)
C8 C9 H9 120.7
C4 C9 H9 120.7
C11 O10 P1 119.65(15)
C12 C11 C16 122.8(2)
C12 C11 O10 118.05(19)
C16 C11 O10 119.0(2)
C13 C12 C11 117.9(2)
C13 C12 H12 121.0
C11 C12 H12 121.0
C12 C13 C14 120.7(2)
C12 C13 H13 119.7
C14 C13 H13 119.7
C15 C14 C13 119.8(3)
C15 C14 H14 120.1
C13 C14 H14 120.1
C16 C15 C14 120.8(2)
C16 C15 H15 119.6
C14 C15 H15 119.6
C15 C16 C11 117.9(2)
C15 C16 H16 121.0
C11 C16 H16 121.0
C18 N17 P1 130.27(15)
C18 N17 H17 114.9
P1 N17 H17 114.9
N20 C18 N17 116.47(19)
N20 C18 S19 125.89(18)
N17 C18 S19 117.63(17)
C18 N20 C21 125.5(2)
C18 N20 H20 117.2
C21 N20 H20 117.2
N20 C21 C23 110.3(2)
N20 C21 C22 107.0(2)
C23 C21 C22 111.4(3)
N20 C21 H21 109.4
C23 C21 H21 109.4
C22 C21 H21 109.4
C21 C22 H22A 109.5
C21 C22 H22B 109.5
H22A C22 H22B 109.5
C21 C22 H22C 109.5
H22A C22 H22C 109.5
H22B C22 H22C 109.5
C21 C23 H23A 109.5
C21 C23 H23B 109.5
H23A C23 H23B 109.5
C21 C23 H23C 109.5
H23A C23 H23C 109.5
H23B C23 H23C 109.5
O32 P31 O33 118.38(10)
O32 P31 O40 115.73(10)
O33 P31 O40 96.72(9)
O32 P31 N47 110.73(9)
O33 P31 N47 105.91(9)
O40 P31 N47 108.07(10)
C34 O33 P31 120.31(14)
C35 C34 C39 122.8(3)
C35 C34 O33 118.3(2)
C39 C34 O33 118.7(2)
C34 C35 C36 118.4(3)
C34 C35 H35 120.8
C36 C35 H35 120.8
C37 C36 C35 120.3(3)
C37 C36 H36 119.9
C35 C36 H36 119.9
C36 C37 C38 120.1(3)
C36 C37 H37 119.9
C38 C37 H37 119.9
C39 C38 C37 120.6(3)
C39 C38 H38 119.7
C37 C38 H38 119.7
C34 C39 C38 117.8(3)
C34 C39 H39 121.1
C38 C39 H39 121.1
C41 O40 P31 117.89(14)
C46 C41 C42 122.9(2)
C46 C41 O40 118.2(2)
C42 C41 O40 118.9(2)
C41 C42 C43 118.3(3)
C41 C42 H42 120.9
C43 C42 H42 120.9
C44 C43 C42 120.8(3)
C44 C43 H43 119.6
C42 C43 H43 119.6
C43 C44 C45 119.1(3)
C43 C44 H44 120.4
C45 C44 H44 120.4
C46 C45 C44 121.1(3)
C46 C45 H45 119.4
C44 C45 H45 119.4
C41 C46 C45 117.8(2)
C41 C46 H46 121.1
C45 C46 H46 121.1
C48 N47 P31 128.80(15)
C48 N47 H47 115.6
P31 N47 H47 115.6
N50 C48 N47 117.3(2)
N50 C48 S49 125.05(17)
N47 C48 S49 117.68(16)
C48 N50 C51 125.4(2)
C48 N50 H50 117.3
C51 N50 H50 117.3
N50 C51 C53 109.2(2)
N50 C51 C52 109.4(2)
C53 C51 C52 111.9(2)
N50 C51 H51 108.8
C53 C51 H51 108.8
C52 C51 H51 108.8
C51 C52 H52A 109.5
C51 C52 H52B 109.5
H52A C52 H52B 109.5
C51 C52 H52C 109.5
H52A C52 H52C 109.5
H52B C52 H52C 109.5
C51 C53 H53A 109.5
C51 C53 H53B 109.5
H53A C53 H53B 109.5
C51 C53 H53C 109.5
H53A C53 H53C 109.5
H53B C53 H53C 109.5

loop_
_geom_bond_atom_site_label_1
_geom_bond_atom_site_label_2
_geom_bond_distance
P1 O2 1.4652(17)
P1 O10 1.5643(17)
P1 O3 1.5695(17)
P1 N17 1.6550(18)
O3 C4 1.411(3)
C4 C5 1.376(3)
C4 C9 1.387(3)
C5 C6 1.385(3)
C5 H5 0.9500
C6 C7 1.380(3)
C6 H6 0.9500
C7 C8 1.389(4)
C7 H7 0.9500
C8 C9 1.378(4)
C8 H8 0.9500
C9 H9 0.9500
O10 C11 1.415(3)
C11 C12 1.383(3)
C11 C16 1.385(3)
C12 C13 1.381(4)
C12 H12 0.9500
C13 C14 1.387(4)
C13 H13 0.9500
C14 C15 1.387(4)
C14 H14 0.9500
C15 C16 1.378(4)
C15 H15 0.9500
C16 H16 0.9500
N17 C18 1.386(3)
N17 H17 0.8800
C18 N20 1.320(3)
C18 S19 1.674(2)
N20 C21 1.467(3)
N20 H20 0.8800
C21 C23 1.492(4)
C21 C22 1.536(4)
C21 H21 1.0000
C22 H22A 0.9800
C22 H22B 0.9800
C22 H22C 0.9800
C23 H23A 0.9800
C23 H23B 0.9800
C23 H23C 0.9800
P31 O32 1.4674(16)
P31 O33 1.5739(16)
P31 O40 1.5748(18)
P31 N47 1.643(2)
O33 C34 1.417(3)
C34 C35 1.370(4)
C34 C39 1.382(4)
C35 C36 1.384(4)
C35 H35 0.9500
C36 C37 1.377(5)
C36 H36 0.9500
C37 C38 1.384(4)
C37 H37 0.9500
C38 C39 1.382(4)
C38 H38 0.9500
C39 H39 0.9500
O40 C41 1.418(3)
C41 C46 1.368(4)
C41 C42 1.382(3)
C42 C43 1.385(4)
C42 H42 0.9500
C43 C44 1.380(5)
C43 H43 0.9500
C44 C45 1.393(4)
C44 H44 0.9500
C45 C46 1.390(4)
C45 H45 0.9500
C46 H46 0.9500
N47 C48 1.402(3)
N47 H47 0.8800
C48 N50 1.331(3)
C48 S49 1.676(2)
N50 C51 1.485(3)
N50 H50 0.8800
C51 C53 1.512(4)
C51 C52 1.516(4)
C51 H51 1.0000
C52 H52A 0.9800
C52 H52B 0.9800
C52 H52C 0.9800
C53 H53A 0.9800
C53 H53B 0.9800
C53 H53C 0.9800

loop_
_geom_torsion_atom_site_label_1
_geom_torsion_atom_site_label_2
_geom_torsion_atom_site_label_3
_geom_torsion_atom_site_label_4
_geom_torsion
O2 P1 O3 C4 -42.09(19)
O10 P1 O3 C4 -167.20(16)
N17 P1 O3 C4 84.11(17)
P1 O3 C4 C5 -51.4(3)
P1 O3 C4 C9 131.26(19)
C9 C4 C5 C6 0.7(4)
O3 C4 C5 C6 -176.5(2)
C4 C5 C6 C7 0.6(4)
C5 C6 C7 C8 -1.5(4)
C6 C7 C8 C9 1.2(4)
C7 C8 C9 C4 0.1(4)
C5 C4 C9 C8 -1.1(4)
O3 C4 C9 C8 176.3(2)
O2 P1 O10 C11 51.54(18)
O3 P1 O10 C11 174.89(15)
N17 P1 O10 C11 -73.67(17)
P1 O10 C11 C12 -91.0(2)
P1 O10 C11 C16 92.7(2)
C16 C11 C12 C13 -1.6(4)
O10 C11 C12 C13 -177.7(2)
C11 C12 C13 C14 0.6(4)
C12 C13 C14 C15 0.1(4)
C13 C14 C15 C16 0.0(5)
C14 C15 C16 C11 -0.8(4)
C12 C11 C16 C15 1.7(4)
O10 C11 C16 C15 177.8(2)
O2 P1 N17 C18 22.7(2)
O10 P1 N17 C18 151.9(2)
O3 P1 N17 C18 -105.9(2)
P1 N17 C18 N20 -13.9(3)
P1 N17 C18 S19 164.57(14)
N17 C18 N20 C21 173.0(2)
S19 C18 N20 C21 -5.4(4)
C18 N20 C21 C23 123.9(3)
C18 N20 C21 C22 -114.8(3)
O32 P31 O33 C34 -45.3(2)
O40 P31 O33 C34 -169.37(18)
N47 P31 O33 C34 79.63(19)
P31 O33 C34 C35 -104.4(2)
P31 O33 C34 C39 80.3(2)
C39 C34 C35 C36 -3.4(4)
O33 C34 C35 C36 -178.4(2)
C34 C35 C36 C37 2.5(4)
C35 C36 C37 C38 -0.7(4)
C36 C37 C38 C39 -0.2(4)
C35 C34 C39 C38 2.4(4)
O33 C34 C39 C38 177.5(2)
C37 C38 C39 C34 -0.6(4)
O32 P31 O40 C41 59.6(2)
O33 P31 O40 C41 -174.39(17)
N47 P31 O40 C41 -65.20(18)
P31 O40 C41 C46 96.7(2)
P31 O40 C41 C42 -84.0(2)
C46 C41 C42 C43 0.5(4)
O40 C41 C42 C43 -178.8(2)
C41 C42 C43 C44 -0.8(4)
C42 C43 C44 C45 0.8(4)
C43 C44 C45 C46 -0.5(4)
C42 C41 C46 C45 -0.2(4)
O40 C41 C46 C45 179.0(2)
C44 C45 C46 C41 0.2(4)
O32 P31 N47 C48 -33.3(2)
O33 P31 N47 C48 -162.8(2)
O40 P31 N47 C48 94.4(2)
P31 N47 C48 N50 13.4(3)
P31 N47 C48 S49 -167.03(13)
N47 C48 N50 C51 -174.1(2)
S49 C48 N50 C51 6.3(3)
C48 N50 C51 C53 93.8(3)
C48 N50 C51 C52 -143.4(2)
